data_4123528
loop_
_publ_author_name
'Yu, Jiancan'
'Cui, Yuanjing'
'Wu, Chuan-De'
'Yang, Yu'
'Chen, Banglin'
'Qian, Guodong'

_publ_section_title
;
 Two-photon responsive metal-organic framework.
;
_journal_issue 12
_journal_name_full 'Journal of the American Chemical Society'
_journal_page_first 4026
_journal_page_last 4029
_journal_paper_doi 10.1021/ja512552g
_journal_volume 137
_journal_year 2015
_chemical_formula_sum 'C21 H13 N O10 Zn2'
_chemical_formula_weight 570.06
_chemical_name_systematic
; 
 ? 
;
_space_group_IT_number 166
_symmetry_cell_setting hexagonal
_symmetry_space_group_name_Hall '-R 3 2"'
_symmetry_space_group_name_H-M 'R -3 m :H'
_atom_sites_solution_hydrogens geom
_atom_sites_solution_primary direct
_atom_sites_solution_secondary difmap
_audit_creation_method SHELXL-97
_cell_angle_alpha 90.00
_cell_angle_beta 90.00
_cell_angle_gamma 120.00
_cell_formula_units_Z 9
_cell_length_a 19.180(2)
_cell_length_b 19.180(2)
_cell_length_c 37.368(4)
_cell_measurement_reflns_used 18374
_cell_measurement_temperature 293(2)
_cell_measurement_theta_max 26.44
_cell_measurement_theta_min 3.27
_cell_volume 11905(2)
_computing_cell_refinement 'CrysAlisPro (Oxford Diffraction Ltd., 2010)'
_computing_data_collection 'CrysAlisPro (Oxford Diffraction Ltd., 2010)'
_computing_data_reduction 'CrysAlisPro (Oxford Diffraction Ltd., 2010)'
_computing_structure_refinement 'SHELXL-97 (Sheldrick, 1997)'
_computing_structure_solution 'SHELXS-97 (Sheldrick, 1990)'
_diffrn_ambient_temperature 293(2)
_diffrn_detector_area_resol_mean 10.3592
_diffrn_measured_fraction_theta_full 0.995
_diffrn_measured_fraction_theta_max 0.995
_diffrn_measurement_device_type 'Xcalibur, Atlas, Gemini ultra'
_diffrn_measurement_method '\w scans'
_diffrn_radiation_monochromator graphite
_diffrn_radiation_source 'fine-focus sealed tube'
_diffrn_radiation_type MoK\a
_diffrn_radiation_wavelength 0.71073
_diffrn_reflns_av_R_equivalents 0.0883
_diffrn_reflns_av_sigmaI/netI 0.0577
_diffrn_reflns_limit_h_max 23
_diffrn_reflns_limit_h_min -20
_diffrn_reflns_limit_k_max 16
_diffrn_reflns_limit_k_min -23
_diffrn_reflns_limit_l_max 46
_diffrn_reflns_limit_l_min -45
_diffrn_reflns_number 18374
_diffrn_reflns_theta_full 26.44
_diffrn_reflns_theta_max 26.44
_diffrn_reflns_theta_min 3.27
_diffrn_standards_interval_count none
_diffrn_standards_interval_time none
_diffrn_standards_number none
_exptl_absorpt_coefficient_mu 0.931
_exptl_absorpt_correction_T_max 0.886
_exptl_absorpt_correction_T_min 0.739
_exptl_absorpt_correction_type empirical
_exptl_absorpt_process_details CrysAlisPro
_exptl_crystal_colour colorless
_exptl_crystal_density_diffrn 0.716
_exptl_crystal_density_method 'not measured'
_exptl_crystal_description block
_exptl_crystal_F_000 2574
_exptl_crystal_size_max 0.48
_exptl_crystal_size_mid 0.28
_exptl_crystal_size_min 0.13
_platon_squeeze_details
;
;
_refine_diff_density_max 0.360
_refine_diff_density_min -0.292
_refine_diff_density_rms 0.066
_refine_ls_extinction_method none
_refine_ls_goodness_of_fit_ref 1.037
_refine_ls_hydrogen_treatment constr
_refine_ls_matrix_type full
_refine_ls_number_parameters 94
_refine_ls_number_reflns 2967
_refine_ls_number_restraints 0
_refine_ls_restrained_S_all 1.037
_refine_ls_R_factor_all 0.0717
_refine_ls_R_factor_gt 0.0483
_refine_ls_shift/su_max 0.001
_refine_ls_shift/su_mean 0.000
_refine_ls_structure_factor_coef Fsqd
_refine_ls_weighting_details 'calc w=1/[\s^2^(Fo^2^)+(0.0703P)^2^+0.0000P] where P=(Fo^2^+2Fc^2^)/3'
_refine_ls_weighting_scheme calc
_refine_ls_wR_factor_gt 0.1322
_refine_ls_wR_factor_ref 0.1443
_reflns_number_gt 2059
_reflns_number_total 2967
_reflns_threshold_expression >2sigma(I)
_cod_data_source_file ja512552g_si_002.cif
_cod_data_source_block ZJU-56
_cod_depositor_comments
;
The following automatic conversions were performed:

'_symmetry_cell_setting' value 'Hexagonal' changed to 'hexagonal'
according to
/usr/data/users/saulius/crontab/automatic-downloads/rss-feeds/ACS/lib/dictionaries/cif_core.dic
dictionary named 'cif_core.dic' version 2.4.2 from 2011-04-26.

Automatic conversion script
Id: cif_fix_values 3105 2015-03-04 15:46:00Z robertas 

 Adding full bibliography for 4123527--4123528.cif.
;
_cod_original_cell_volume 11904(2)
_cod_original_sg_symbol_H-M R-3m
_cod_database_code 4123528

loop_
_symmetry_equiv_pos_as_xyz
'x, y, z'
'-y, x-y, z'
'-x+y, -x, z'
'y, x, -z'
'x-y, -y, -z'
'-x, -x+y, -z'
'x+2/3, y+1/3, z+1/3'
'-y+2/3, x-y+1/3, z+1/3'
'-x+y+2/3, -x+1/3, z+1/3'
'y+2/3, x+1/3, -z+1/3'
'x-y+2/3, -y+1/3, -z+1/3'
'-x+2/3, -x+y+1/3, -z+1/3'
'x+1/3, y+2/3, z+2/3'
'-y+1/3, x-y+2/3, z+2/3'
'-x+y+1/3, -x+2/3, z+2/3'
'y+1/3, x+2/3, -z+2/3'
'x-y+1/3, -y+2/3, -z+2/3'
'-x+1/3, -x+y+2/3, -z+2/3'
'-x, -y, -z'
'y, -x+y, -z'
'x-y, x, -z'
'-y, -x, z'
'-x+y, y, z'
'x, x-y, z'
'-x+2/3, -y+1/3, -z+1/3'
'y+2/3, -x+y+1/3, -z+1/3'
'x-y+2/3, x+1/3, -z+1/3'
'-y+2/3, -x+1/3, z+1/3'
'-x+y+2/3, y+1/3, z+1/3'
'x+2/3, x-y+1/3, z+1/3'
'-x+1/3, -y+2/3, -z+2/3'
'y+1/3, -x+y+2/3, -z+2/3'
'x-y+1/3, x+2/3, -z+2/3'
'-y+1/3, -x+2/3, z+2/3'
'-x+y+1/3, y+2/3, z+2/3'
'x+1/3, x-y+2/3, z+2/3'

loop_
_atom_site_label
_atom_site_type_symbol
_atom_site_fract_x
_atom_site_fract_y
_atom_site_fract_z
_atom_site_U_iso_or_equiv
_atom_site_adp_type
_atom_site_occupancy
_atom_site_symmetry_multiplicity
_atom_site_calc_flag
_atom_site_refinement_flags
Zn1 Zn 0.857524(13) 0.142476(13) 0.133135(11) 0.0447(2) Uani 1 2 d S
C1 C 0.9745(2) 0.2098(2) 0.19127(9) 0.0617(9) Uani 1 1 d .
O1 O 0.96356(14) 0.18327(15) 0.15965(6) 0.0716(7) Uani 1 1 d .
O3 O 0.88176(12) 0.11824(12) 0.08468(8) 0.0925(12) Uani 1 2 d S
C3 C 1.0515(2) 0.2291(2) 0.20843(8) 0.0633(9) Uani 1 1 d .
O2 O 0.92536(15) 0.22107(17) 0.20927(6) 0.0761(7) Uani 1 1 d .
C4 C 1.0673(2) 0.2597(2) 0.24368(9) 0.0734(11) Uani 1 1 d .
H4A H 1.0302 0.2697 0.2552 0.088 Uiso 1 1 calc R
C2 C 1.10761(15) 0.2152(3) 0.19145(12) 0.0621(12) Uani 1 2 d S
H2A H 1.0980 0.1960 0.1681 0.074 Uiso 1 2 calc SR
C5 C 1.13755(19) 0.2751(4) 0.26173(14) 0.0789(17) Uani 1 2 d S
C6 C 1.1529(2) 0.3058(4) 0.29864(15) 0.0855(18) Uani 1 2 d S
N1' N 1.1949(7) 0.2868(8) 0.3213(2) 0.103(3) Uani 0.13 1 d P
C7 C 1.1949(7) 0.2868(8) 0.3213(2) 0.103(3) Uani 0.38 1 d P
N1 N 1.2246(6) 0.3503(8) 0.3101(3) 0.098(3) Uani 0.13 1 d P
C7' C 1.2246(6) 0.3503(8) 0.3101(3) 0.098(3) Uani 0.38 1 d P

loop_
_atom_site_aniso_label
_atom_site_aniso_U_11
_atom_site_aniso_U_22
_atom_site_aniso_U_33
_atom_site_aniso_U_23
_atom_site_aniso_U_13
_atom_site_aniso_U_12
Zn1 0.0536(3) 0.0536(3) 0.0383(3) -0.00212(9) 0.00212(9) 0.0355(3)
C1 0.059(2) 0.068(2) 0.064(2) -0.0018(17) -0.0115(18) 0.0368(19)
O1 0.0626(16) 0.0912(18) 0.0695(15) -0.0139(13) -0.0171(12) 0.0449(14)
O3 0.127(3) 0.127(3) 0.0514(17) -0.0100(9) 0.0100(9) 0.084(3)
C3 0.059(2) 0.085(3) 0.0596(19) -0.0102(18) -0.0077(16) 0.046(2)
O2 0.0611(15) 0.109(2) 0.0764(15) -0.0168(15) -0.0134(13) 0.0559(15)
C4 0.058(2) 0.109(3) 0.071(2) -0.021(2) -0.0068(18) 0.055(2)
C2 0.060(2) 0.076(3) 0.055(2) -0.011(2) -0.0053(12) 0.0380(17)
C5 0.067(2) 0.127(5) 0.062(3) -0.031(3) -0.0157(15) 0.064(2)
C6 0.068(2) 0.141(6) 0.071(4) -0.038(4) -0.0189(18) 0.070(3)
N1' 0.098(8) 0.174(11) 0.068(6) -0.030(7) -0.024(5) 0.092(8)
C7 0.098(8) 0.174(11) 0.068(6) -0.030(7) -0.024(5) 0.092(8)
N1 0.089(7) 0.153(10) 0.075(6) -0.037(7) -0.014(5) 0.077(8)
C7' 0.089(7) 0.153(10) 0.075(6) -0.037(7) -0.014(5) 0.077(8)

loop_
_atom_type_symbol
_atom_type_description
_atom_type_scat_dispersion_real
_atom_type_scat_dispersion_imag
_atom_type_scat_source
C C 0.0033 0.0016 'International Tables Vol C Tables 4.2.6.8 and 6.1.1.4'
H H 0.0000 0.0000 'International Tables Vol C Tables 4.2.6.8 and 6.1.1.4'
N N 0.0061 0.0033 'International Tables Vol C Tables 4.2.6.8 and 6.1.1.4'
O O 0.0106 0.0060 'International Tables Vol C Tables 4.2.6.8 and 6.1.1.4'
Zn Zn 0.2839 1.4301 'International Tables Vol C Tables 4.2.6.8 and 6.1.1.4'

loop_
_geom_angle_atom_site_label_1
_geom_angle_atom_site_label_2
_geom_angle_atom_site_label_3
_geom_angle
_geom_angle_site_symmetry_1
_geom_angle_site_symmetry_3
O3 Zn1 O2 97.65(11) . 25_655
O3 Zn1 O2 97.65(11) . 10_545
O2 Zn1 O2 87.45(16) 25_655 10_545
O3 Zn1 O1 103.22(10) . .
O2 Zn1 O1 159.10(10) 25_655 .
O2 Zn1 O1 88.71(11) 10_545 .
O3 Zn1 O1 103.22(10) . 22_665
O2 Zn1 O1 88.71(11) 25_655 22_665
O2 Zn1 O1 159.10(10) 10_545 22_665
O1 Zn1 O1 87.60(15) . 22_665
O3 Zn1 Zn1 171.29(12) . 25_655
O2 Zn1 Zn1 76.16(7) 25_655 25_655
O2 Zn1 Zn1 76.16(7) 10_545 25_655
O1 Zn1 Zn1 82.97(7) . 25_655
O1 Zn1 Zn1 82.97(7) 22_665 25_655
O2 C1 O1 125.5(3) . .
O2 C1 C3 117.7(3) . .
O1 C1 C3 116.8(3) . .
C1 O1 Zn1 123.0(2) . .
C2 C3 C4 118.8(3) . .
C2 C3 C1 121.9(3) . .
C4 C3 C1 119.3(3) . .
C1 O2 Zn1 132.0(2) . 25_655
C5 C4 C3 121.4(3) . .
C3 C2 C3 121.6(4) 23_755 .
C4 C5 C4 117.9(4) . 23_755
C4 C5 C6 121.0(2) . .
C4 C5 C6 121.0(2) 23_755 .
N1 C6 C7' 95.9(11) . 23_755
N1 C6 N1 95.9(11) . 23_755
C7' C6 N1 0.0(13) 23_755 23_755
N1 C6 N1' 51.4(6) . .
C7' C6 N1' 118.1(6) 23_755 .
N1 C6 N1' 118.1(6) 23_755 .
N1 C6 N1' 118.1(6) . 23_755
C7' C6 N1' 51.4(6) 23_755 23_755
N1 C6 N1' 51.4(6) 23_755 23_755
N1' C6 N1' 95.1(10) . 23_755
N1 C6 C7 118.1(6) . 23_755
C7' C6 C7 51.4(6) 23_755 23_755
N1 C6 C7 51.4(6) 23_755 23_755
N1' C6 C7 95.1(10) . 23_755
N1' C6 C7 0.0(10) 23_755 23_755
N1 C6 C5 121.1(6) . .
C7' C6 C5 121.1(6) 23_755 .
N1 C6 C5 121.1(6) 23_755 .
N1' C6 C5 120.8(6) . .
N1' C6 C5 120.8(6) 23_755 .
C7 C6 C5 120.8(6) 23_755 .
N1 N1' C6 61.6(9) . .
N1 N1' C7' 91.1(13) . 17
C6 N1' C7' 119.3(10) . 17
N1 N1' N1 91.1(13) . 17
C6 N1' N1 119.3(10) . 17
C7' N1' N1 0.0(12) 17 17
N1 N1' N1' 51.8(9) . 17
C6 N1' N1' 96.6(10) . 17
C7' N1' N1' 39.4(6) 17 17
N1 N1' N1' 39.4(6) 17 17
N1 N1' C7 51.8(9) . 17
C6 N1' C7 96.6(10) . 17
C7' N1' C7 39.4(6) 17 17
N1 N1' C7 39.4(6) 17 17
N1' N1' C7 0.0(7) 17 17
N1' N1 C6 67.1(9) . .
N1' N1 C7 88.8(13) . 17
C6 N1 C7 122.5(11) . 17
N1' N1 N1' 88.8(13) . 17
C6 N1 N1' 122.5(11) . 17
C7 N1 N1' 0.0(3) 17 17
N1' N1 C7' 50.4(8) . 17
C6 N1 C7' 98.1(10) . 17
C7 N1 C7' 38.5(7) 17 17
N1' N1 C7' 38.5(7) 17 17
N1' N1 N1 50.4(8) . 17
C6 N1 N1 98.1(10) . 17
C7 N1 N1 38.5(7) 17 17
N1' N1 N1 38.5(7) 17 17
C7' N1 N1 0.0(9) 17 17
N1' N1 C7' 92.0(9) . 23_755
C6 N1 C7' 42.0(5) . 23_755
C7 N1 C7' 91.6(7) 17 23_755
N1' N1 C7' 91.6(7) 17 23_755
C7' N1 C7' 90.002(5) 17 23_755
N1 N1 C7' 90.002(5) 17 23_755
N1' N1 N1 92.0(9) . 23_755
C6 N1 N1 42.0(5) . 23_755
C7 N1 N1 91.6(7) 17 23_755
N1' N1 N1 91.6(7) 17 23_755
C7' N1 N1 90.002(5) 17 23_755
N1 N1 N1 90.002(5) 17 23_755
C7' N1 N1 0.0(6) 23_755 23_755

loop_
_geom_bond_atom_site_label_1
_geom_bond_atom_site_label_2
_geom_bond_distance
_geom_bond_site_symmetry_2
Zn1 O3 1.982(3) .
Zn1 O2 2.032(2) 25_655
Zn1 O2 2.032(2) 10_545
Zn1 O1 2.034(2) .
Zn1 O1 2.035(2) 22_665
Zn1 Zn1 2.9772(8) 25_655
C1 O2 1.262(4) .
C1 O1 1.262(4) .
C1 C3 1.477(4) .
C3 C2 1.385(4) .
C3 C4 1.412(4) .
O2 Zn1 2.032(2) 25_655
C4 C5 1.400(4) .
C2 C3 1.385(4) 23_755
C5 C4 1.400(4) 23_755
C5 C6 1.471(7) .
C6 N1 1.277(11) .
C6 C7' 1.277(11) 23_755
C6 N1 1.277(11) 23_755
C6 N1' 1.338(11) .
C6 N1' 1.338(11) 23_755
C6 C7 1.338(11) 23_755
N1' N1 1.134(13) .
N1' C7' 1.405(9) 17
N1' N1 1.405(9) 17
N1' N1' 1.79(2) 17
N1' C7 1.79(2) 17
N1 C7 1.405(9) 17
N1 N1' 1.405(9) 17
N1 C7' 1.82(2) 17
N1 N1 1.82(2) 17
N1 C7' 1.90(2) 23_755
N1 N1 1.90(2) 23_755

loop_
_platon_squeeze_void_nr
_platon_squeeze_void_average_x
_platon_squeeze_void_average_y
_platon_squeeze_void_average_z
_platon_squeeze_void_volume
_platon_squeeze_void_count_electrons
_platon_squeeze_void_content
1 -0.028 -0.018 -0.001 8180 890 ' '
